data_7221146
loop_
_publ_author_name
'Kreusler, H.U.'
'Foerster, A.'
'Fuchs, J.'

_publ_section_title
;
 Die Struktur des Rubidiumtrimolybdathydrats Rb2 Mo3 O10 H2 O
;
_journal_name_full
;
Zeitschrift fuer Naturforschung, Teil B. Anorganische Chemie, Organische 
Chemie (33,1978-41,1986)
;
_journal_page_first 242
_journal_page_last 244
_journal_volume 35
_journal_year 1980
_chemical_formula_sum 'H2 Mo3 O11 Rb2'
_chemical_name_systematic 'Rb2 Mo3 O10 H2 O'
_space_group_IT_number 62
_symmetry_space_group_name_Hall '-P 2ac 2n'
_symmetry_space_group_name_H-M 'P n m a'
_cell_angle_alpha 90
_cell_angle_beta 90
_cell_angle_gamma 90
_cell_formula_units_Z 4
_cell_length_a 9.868
_cell_length_b 7.607
_cell_length_c 14.94
_cell_volume 1121.484
_citation_journal_id_ASTM ZNBAD2
_cod_data_source_file Kreusler_ZNBAD2_1980_785.cif
_cod_data_source_block H2Mo3O11Rb2
_cod_database_code 7221146

loop_
_symmetry_equiv_pos_as_xyz
x,y,z
-x+1/2,-y,z+1/2
x+1/2,-y+1/2,-z+1/2
-x,y+1/2,-z
-x,-y,-z
x-1/2,y,-z-1/2
-x-1/2,y-1/2,z-1/2
x,-y-1/2,z

loop_
_atom_site_label
_atom_site_type_symbol
_atom_site_fract_x
_atom_site_fract_y
_atom_site_fract_z
_atom_site_occupancy
_atom_site_U_iso_or_equiv
Rb1 Rb+1 -0.0171 0.25 -0.1724 1 0.0
O7 O-2 0.4675 0.455 0.208 1 0.0
Mo2 Mo+6 0.4061 0.4993 0.1024 1 0.0
Mo1 Mo+6 0.3284 0.25 -0.0678 1 0.0
O2 O-2 0.4108 0.25 0.0688 1 0.0
O4 O-2 0.1637 0.25 -0.023 1 0.0
O6 O-2 0.2361 0.5261 0.1172 1 0.0
Rb2 Rb+1 0.2278 0.25 0.3062 1 0.0
O3 O-2 0.3847 0.4889 -0.046 1 0.0
O5 O-2 0.2926 0.25 -0.178 1 0.0
O8 O-2 0.4275 0.3792 0.4289 0.5 0.0
O1 O-2 0.5491 0.25 -0.0958 1 0.0
